data_7061711
loop_
_publ_author_name
'Tiunova, A. V.'
'Kazakova, A. V.'
'Korchagin, D. V.'
'Shilov, G. V.'
'Zakharov, K. V.'
'Vasiliev, A. N.'
'Yagubskii, E. B.'

_publ_section_title
;
 The effect of fluorine substituents on the crystal structure and spin
 crossover behavior of the cation [MnIII(3,5-diHal-sal2323)]+ complex
 family with BPh4 anions
;
_journal_issue 35
_journal_name_full 'New Journal of Chemistry'
_journal_page_first 16880
_journal_page_last 16888
_journal_paper_doi 10.1039/D2NJ02872G
_journal_volume 46
_journal_year 2022
_chemical_absolute_configuration unk
_chemical_formula_moiety 'C22 H24 Br2 F2 Mn N4 O2, C24 H20 B'
_chemical_formula_sum 'C46 H44 B Br2 F2 Mn N4 O2'
_chemical_formula_weight 948.42
_space_group_crystal_system triclinic
_space_group_IT_number 1
_space_group_name_Hall 'P 1'
_space_group_name_H-M_alt 'P 1'
_atom_sites_solution_hydrogens geom
_audit_creation_method SHELXL-2018/3
_audit_update_record
;
2022-03-29 deposited with the CCDC.	2022-08-08 downloaded from the CCDC.
;
_cell_angle_alpha 105.613(7)
_cell_angle_beta 102.473(6)
_cell_angle_gamma 111.889(8)
_cell_formula_units_Z 2
_cell_length_a 13.1318(9)
_cell_length_b 13.4997(13)
_cell_length_c 14.3197(10)
_cell_measurement_reflns_used 3516
_cell_measurement_temperature 240.0(1)
_cell_measurement_theta_max 29.107
_cell_measurement_theta_min 2.9581
_cell_volume 2121.7(4)
_computing_cell_refinement 'CrysAlisPro 1.171.39.46 (Rigaku OD, 2018)'
_computing_data_collection 'CrysAlisPro 1.171.39.46 (Rigaku OD, 2018)'
_computing_data_reduction 'CrysAlisPro 1.171.39.46 (Rigaku OD, 2018)'
_computing_structure_refinement 'SHELXL-2018/3 (Sheldrick, 2018)'
_computing_structure_solution 'SIR92 (Giacovazzo et al, 1992)'
_diffrn_ambient_temperature 240.00(10)
_diffrn_detector_area_resol_mean 16.2060
_diffrn_measured_fraction_theta_full 0.999
_diffrn_measured_fraction_theta_max 0.856
_diffrn_measurement_device_type 'Xcalibur, Eos'
_diffrn_measurement_method '\w scans'
_diffrn_radiation_monochromator graphite
_diffrn_radiation_source 'Enhance (Mo) X-ray Source'
_diffrn_radiation_type 'Mo K\a'
_diffrn_radiation_wavelength 0.7107
_diffrn_reflns_av_R_equivalents 0.0338
_diffrn_reflns_av_unetI/netI 0.0754
_diffrn_reflns_Laue_measured_fraction_full 0.999
_diffrn_reflns_Laue_measured_fraction_max 0.856
_diffrn_reflns_limit_h_max 17
_diffrn_reflns_limit_h_min -16
_diffrn_reflns_limit_k_max 18
_diffrn_reflns_limit_k_min -17
_diffrn_reflns_limit_l_max 18
_diffrn_reflns_limit_l_min -18
_diffrn_reflns_number 17180
_diffrn_reflns_point_group_measured_fraction_full 0.703
_diffrn_reflns_point_group_measured_fraction_max 0.574
_diffrn_reflns_theta_full 25.242
_diffrn_reflns_theta_max 29.049
_diffrn_reflns_theta_min 2.964
_exptl_absorpt_coefficient_mu 2.246
_exptl_absorpt_correction_T_max 1.00000
_exptl_absorpt_correction_T_min 0.82126
_exptl_absorpt_correction_type multi-scan
_exptl_absorpt_process_details
;
CrysAlisPro, Agilent Technologies,
Version 1.171.36.20 (release 27-06-2012 CrysAlis171 .NET)
(compiled Jul 11 2012,15:38:31)
Empirical absorption correction using spherical harmonics,
 implemented in SCALE3 ABSPACK scaling algorithm.
;
_exptl_crystal_colour black
_exptl_crystal_density_diffrn 1.485
_exptl_crystal_description prism
_exptl_crystal_F_000 964
_exptl_crystal_size_max 0.45
_exptl_crystal_size_mid 0.2
_exptl_crystal_size_min 0.2
_refine_diff_density_max 1.041
_refine_diff_density_min -1.130
_refine_diff_density_rms 0.107
_refine_ls_abs_structure_details
;
 Flack x determined using 2117 quotients [(I+)-(I-)]/[(I+)+(I-)]
 (Parsons, Flack and Wagner, Acta Cryst. B69 (2013) 249-259).
;
_refine_ls_abs_structure_Flack 0.040(12)
_refine_ls_extinction_method none
_refine_ls_goodness_of_fit_ref 1.038
_refine_ls_hydrogen_treatment constr
_refine_ls_matrix_type full
_refine_ls_number_parameters 1045
_refine_ls_number_reflns 13019
_refine_ls_number_restraints 3
_refine_ls_restrained_S_all 1.038
_refine_ls_R_factor_all 0.1117
_refine_ls_R_factor_gt 0.0797
_refine_ls_shift/su_max 0.000
_refine_ls_shift/su_mean 0.000
_refine_ls_structure_factor_coef Fsqd
_refine_ls_weighting_details 'w=1/[\s^2^(Fo^2^)+(0.1309P)^2^+2.5294P] where P=(Fo^2^+2Fc^2^)/3'
_refine_ls_weighting_scheme calc
_refine_ls_wR_factor_gt 0.2103
_refine_ls_wR_factor_ref 0.2410
_reflns_Friedel_coverage 0.341
_reflns_Friedel_fraction_full 0.407
_reflns_Friedel_fraction_max 0.292
_reflns_number_gt 9196
_reflns_number_total 13019
_reflns_threshold_expression 'I > 2\s(I)'
_cod_data_source_file d2nj02872g2.cif
_cod_data_source_block 6_240
_cod_depositor_comments
;
Adding full bibliography for 7061703--7061711.cif.

2024-09-02
Z value and formula fixed to values more according to usual
chemical conventions.                 miguel
;
_cod_original_formula_sum 'C92 H88 B2 Br4 F4 Mn2 N8 O4'
_cod_original_formula_weight 1896.84
_cod_original_formula_moiety '2(C22 H24 Br2 F2 Mn N4 O2), 2(C24 H20 B)'
_cod_original_formula_units_Z 1
_cod_original_cell_volume 2121.7(3)
_cod_database_code 7061711
_shelx_shelxl_version_number 2018/3
_shelx_space_group_comment
;
The symmetry employed for this shelxl refinement is uniquely defined
by the following loop, which should always be used as a source of
symmetry information in preference to the above space-group names.
They are only intended as comments.
;

loop_
_space_group_symop_operation_xyz
'x, y, z'

loop_
_atom_site_label
_atom_site_type_symbol
_atom_site_fract_x
_atom_site_fract_y
_atom_site_fract_z
_atom_site_U_iso_or_equiv
_atom_site_adp_type
_atom_site_occupancy
_atom_site_site_symmetry_order
_atom_site_calc_flag
_atom_site_refinement_flags_posn
_atom_site_refinement_flags_adp
_atom_site_refinement_flags_occupancy
_atom_site_disorder_assembly
_atom_site_disorder_group
Br4 Br 0.15827(14) 0.03414(13) 0.48726(12) 0.0695(5) Uani 1 1 d . . . . .
Br2 Br -0.80707(14) -1.00844(16) -0.00998(13) 0.0772(5) Uani 1 1 d . . . . .
Mn1 Mn -0.32269(14) -0.83401(14) 0.45695(13) 0.0387(4) Uani 1 1 d . . . . .
Mn2 Mn 0.31290(14) 0.53075(14) 0.94911(13) 0.0393(4) Uani 1 1 d . . . . .
Br1 Br -0.0148(3) -0.2032(2) 0.6140(3) 0.1548(13) Uani 1 1 d . . . . .
Br3 Br 0.95398(17) 0.8828(2) 1.1274(3) 0.1570(16) Uani 1 1 d . . . . .
O1 O -0.1751(7) -0.7053(7) 0.5312(7) 0.046(2) Uani 1 1 d . . . . .
F3 F 0.5596(6) 0.8973(6) 1.0414(6) 0.0573(19) Uani 1 1 d . . . . .
F1 F 0.0418(7) -0.5719(8) 0.5496(8) 0.076(3) Uani 1 1 d . . . . .
O3 O 0.4352(7) 0.6808(7) 1.0214(6) 0.0438(19) Uani 1 1 d . . . . .
O4 O 0.1895(7) 0.3827(7) 0.8716(6) 0.046(2) Uani 1 1 d . . . . .
O2 O -0.4688(7) -0.9637(7) 0.3763(6) 0.0428(19) Uani 1 1 d . . . . .
F2 F -0.7002(7) -1.0796(9) 0.3273(7) 0.071(2) Uani 1 1 d . . . . .
F4 F 0.0819(9) 0.1559(8) 0.8287(7) 0.080(3) Uani 1 1 d . . . . .
C9 C -0.6605(11) -1.0325(11) 0.2611(10) 0.048(3) Uani 1 1 d . . . . .
N5 N 0.3076(9) 0.5487(8) 0.8062(7) 0.040(2) Uani 1 1 d . . . . .
C12 C -0.5811(11) -0.9423(12) 0.1268(10) 0.048(3) Uani 1 1 d . . . . .
H12A H -0.554581 -0.913259 0.080022 0.057 Uiso 1 1 calc R U . . .
N3 N -0.2260(9) -0.9360(9) 0.4684(8) 0.046(2) Uani 1 1 d . . . . .
H33A H -0.279545 -1.015422 0.418896 0.055 Uiso 1 1 calc R U . . .
C24 C 0.6153(9) 0.8326(10) 1.0519(8) 0.037(2) Uani 1 1 d . . . . .
C57 C 0.5181(16) -0.3195(13) 0.4178(12) 0.065(4) Uani 1 1 d . . . . .
N1 N -0.3995(9) -0.7243(9) 0.5033(7) 0.044(2) Uani 1 1 d . . . . .
C13 C -0.4993(10) -0.9305(10) 0.2177(8) 0.038(2) Uani 1 1 d . . . . .
C2 C -0.0340(12) -0.5213(12) 0.5528(9) 0.050(3) Uani 1 1 d . . . . .
N6 N 0.4348(9) 0.4701(9) 0.9950(7) 0.043(2) Uani 1 1 d . . . . .
C35 C 0.2285(10) 0.3438(9) 0.7121(8) 0.037(2) Uani 1 1 d . . . . .
N7 N 0.2722(10) 0.5077(12) 1.0850(9) 0.058(3) Uani 1 1 d . . . . .
H77B H 0.340142 0.568421 1.145728 0.070 Uiso 1 1 calc R U . . .
C1 C -0.1482(12) -0.5987(11) 0.5380(10) 0.048(3) Uani 1 1 d . . . . .
C10 C -0.7366(11) -1.0448(13) 0.1752(11) 0.058(4) Uani 1 1 d . . . . .
H10A H -0.816805 -1.086511 0.159653 0.069 Uiso 1 1 calc R U . . .
N8 N 0.1961(10) 0.6120(11) 0.9535(9) 0.059(3) Uani 1 1 d . . . . .
H88B H 0.118571 0.553787 0.902572 0.070 Uiso 1 1 calc R U . . .
N2 N -0.2933(9) -0.8395(10) 0.3170(8) 0.045(2) Uani 1 1 d . . . . .
C27 C 0.7274(11) 0.7012(12) 1.0721(10) 0.053(3) Uani 1 1 d . . . . .
H27A H 0.766299 0.656776 1.078037 0.063 Uiso 1 1 calc R U . . .
C33 C 0.1679(11) 0.1454(11) 0.6050(10) 0.051(3) Uani 1 1 d . . . . .
C34 C 0.2188(12) 0.2598(11) 0.6209(9) 0.049(3) Uani 1 1 d . . . . .
H34A H 0.247113 0.282996 0.572209 0.059 Uiso 1 1 calc R U . . .
C31 C 0.1257(11) 0.1906(10) 0.7595(9) 0.045(3) Uani 1 1 d . . . . .
C8 C -0.5368(9) -0.9723(10) 0.2890(9) 0.039(3) Uani 1 1 d . . . . .
C11 C -0.6964(12) -0.9955(12) 0.1090(10) 0.049(3) Uani 1 1 d . . . . .
C29 C 0.5472(11) 0.5325(11) 1.0356(9) 0.043(3) Uani 1 1 d . . . . .
H29A H 0.593230 0.500107 1.059810 0.051 Uiso 1 1 calc R U . . .
C25 C 0.7356(10) 0.8837(11) 1.0758(10) 0.046(3) Uani 1 1 d . . . . .
H25A H 0.777606 0.959345 1.081951 0.055 Uiso 1 1 calc R U . . .
C30 C 0.1829(9) 0.3089(10) 0.7847(9) 0.039(3) Uani 1 1 d . . . . .
C58 C 0.4721(14) -0.2800(12) 0.3423(9) 0.053(3) Uani 1 1 d . . . . .
H58A H 0.395956 -0.289054 0.329178 0.064 Uiso 1 1 calc R U . . .
C19 C -0.3134(14) -0.9651(13) 0.5978(12) 0.061(4) Uani 1 1 d . . . . .
H19A H -0.376237 -1.039862 0.548506 0.073 Uiso 1 1 calc R U . . .
H19B H -0.298586 -0.966728 0.666562 0.073 Uiso 1 1 calc R U . . .
C3 C 0.0053(13) -0.4107(12) 0.5712(12) 0.064(4) Uani 1 1 d . . . . .
H3A H 0.082538 -0.365608 0.579115 0.077 Uiso 1 1 calc R U . . .
C26 C 0.7894(11) 0.8164(13) 1.0899(12) 0.058(4) Uani 1 1 d . . . . .
N4 N -0.3467(10) -0.8725(10) 0.5940(9) 0.049(3) Uani 1 1 d . . . . .
H44C H -0.290230 -0.802920 0.655412 0.059 Uiso 1 1 calc R U . . .
C48 C 0.2739(16) -0.7683(14) 0.3234(11) 0.066(4) Uani 1 1 d . . . . .
H48A H 0.239709 -0.848343 0.290242 0.079 Uiso 1 1 calc R U . . .
C15 C -0.1736(11) -0.8125(14) 0.3144(11) 0.058(4) Uani 1 1 d . . . . .
H15A H -0.117839 -0.736834 0.367373 0.070 Uiso 1 1 calc R U . . .
H15B H -0.171849 -0.810533 0.247557 0.070 Uiso 1 1 calc R U . . .
C56 C 0.2284(14) -0.3976(15) 0.3877(11) 0.065(4) Uani 1 1 d . . . . .
H56A H 0.216750 -0.463230 0.335151 0.077 Uiso 1 1 calc R U . . .
C23 C 0.5472(10) 0.7180(11) 1.0356(9) 0.041(3) Uani 1 1 d . . . . .
C6 C -0.2282(12) -0.5500(11) 0.5432(9) 0.048(3) Uani 1 1 d . . . . .
C45 C 0.3722(11) -0.5256(12) 0.4157(9) 0.042(3) Uani 1 1 d . . . . .
C38 C 0.3543(16) 0.3735(14) 1.1024(11) 0.069(5) Uani 1 1 d . . . . .
H38A H 0.421403 0.435863 1.161346 0.083 Uiso 1 1 calc R U . . .
H38B H 0.336366 0.303375 1.115839 0.083 Uiso 1 1 calc R U . . .
C67 C 0.5800(15) -0.4025(17) 0.7427(11) 0.069(5) Uani 1 1 d . . . . .
H67A H 0.570850 -0.460189 0.768763 0.083 Uiso 1 1 calc R U . . .
C63 C 0.5169(13) -0.3494(12) 0.5973(10) 0.056(3) Uani 1 1 d . . . . .
C37 C 0.3890(13) 0.3591(12) 1.0110(10) 0.055(3) Uani 1 1 d . . . . .
H37A H 0.321909 0.299968 0.950259 0.066 Uiso 1 1 calc R U . . .
H37B H 0.449215 0.333653 1.019910 0.066 Uiso 1 1 calc R U . . .
C50 C 0.4274(14) -0.5820(12) 0.3626(11) 0.054(3) Uani 1 1 d . . . . .
H50A H 0.498414 -0.537639 0.357963 0.065 Uiso 1 1 calc R U . . .
B1 B 0.4348(15) -0.3840(16) 0.4792(12) 0.053(4) Uani 1 1 d . . . . .
C46 C 0.2718(13) -0.6002(13) 0.4225(10) 0.054(3) Uani 1 1 d . . . . .
H46A H 0.235058 -0.568338 0.461153 0.064 Uiso 1 1 calc R U . . .
C44 C 0.3298(13) 0.6627(11) 0.8021(10) 0.050(3) Uani 1 1 d . . . . .
H44A H 0.334373 0.661732 0.735158 0.060 Uiso 1 1 calc R U . . .
H44B H 0.404332 0.721572 0.855152 0.060 Uiso 1 1 calc R U . . .
C60 C 0.652(2) -0.2167(15) 0.3085(14) 0.084(6) Uani 1 1 d . . . . .
H60A H 0.694079 -0.190816 0.268227 0.100 Uiso 1 1 calc R U . . .
C36 C 0.2751(10) 0.4628(10) 0.7216(10) 0.042(3) Uani 1 1 d . . . . .
H36A H 0.281954 0.477995 0.663072 0.050 Uiso 1 1 calc R U . . .
C14 C -0.3751(11) -0.8769(11) 0.2314(9) 0.044(3) Uani 1 1 d . . . . .
H14A H -0.354888 -0.869721 0.174335 0.053 Uiso 1 1 calc R U . . .
C47 C 0.2206(14) -0.7210(14) 0.3755(12) 0.068(4) Uani 1 1 d . . . . .
H47A H 0.150713 -0.767140 0.380759 0.081 Uiso 1 1 calc R U . . .
C32 C 0.1194(12) 0.1079(12) 0.6735(11) 0.055(3) Uani 1 1 d . . . . .
H32A H 0.083793 0.029709 0.662116 0.066 Uiso 1 1 calc R U . . .
C68 C 0.5086(12) -0.4317(13) 0.6401(9) 0.048(3) Uani 1 1 d . . . . .
H68A H 0.454422 -0.508610 0.600167 0.058 Uiso 1 1 calc R U . . .
C43 C 0.2349(12) 0.6910(12) 0.8185(11) 0.057(3) Uani 1 1 d . . . . .
H43A H 0.160465 0.627317 0.769251 0.068 Uiso 1 1 calc R U . . .
H43B H 0.244158 0.758673 0.802669 0.068 Uiso 1 1 calc R U . . .
C41 C 0.1845(13) 0.6348(15) 1.0567(12) 0.067(4) Uani 1 1 d . . . . .
H41A H 0.253953 0.703523 1.107565 0.080 Uiso 1 1 calc R U . . .
H41B H 0.117315 0.649369 1.054953 0.080 Uiso 1 1 calc R U . . .
C18 C -0.2040(13) -0.9395(13) 0.5708(11) 0.062(4) Uani 1 1 d . . . . .
H18A H -0.141113 -0.865620 0.621557 0.075 Uiso 1 1 calc R U . . .
H18B H -0.179788 -0.998781 0.572599 0.075 Uiso 1 1 calc R U . . .
C61 C 0.6992(19) -0.2433(17) 0.3877(18) 0.088(6) Uani 1 1 d . . . . .
H61A H 0.778188 -0.225605 0.407543 0.106 Uiso 1 1 calc R U . . .
C39 C 0.2517(13) 0.3990(13) 1.0976(10) 0.059(4) Uani 1 1 d . . . . .
H39A H 0.183212 0.336306 1.040129 0.071 Uiso 1 1 calc R U . . .
H39B H 0.235071 0.402223 1.160884 0.071 Uiso 1 1 calc R U . . .
C7 C -0.3473(11) -0.6152(12) 0.5360(9) 0.046(3) Uani 1 1 d . . . . .
H7A H -0.387712 -0.574682 0.556547 0.056 Uiso 1 1 calc R U . . .
C4 C -0.0689(19) -0.3636(13) 0.5786(13) 0.080(5) Uani 1 1 d . . . . .
C52 C 0.3418(15) -0.2443(14) 0.5489(12) 0.064(4) Uani 1 1 d . . . . .
H52A H 0.406373 -0.206503 0.610147 0.077 Uiso 1 1 calc R U . . .
C21 C -0.4984(13) -0.8054(14) 0.6121(10) 0.059(4) Uani 1 1 d . . . . .
H21A H -0.571884 -0.828259 0.624586 0.071 Uiso 1 1 calc R U . . .
H21B H -0.439357 -0.736522 0.671480 0.071 Uiso 1 1 calc R U . . .
C17 C -0.1162(12) -0.9007(14) 0.4442(12) 0.064(4) Uani 1 1 d . . . . .
H17A H -0.083242 -0.952837 0.451368 0.077 Uiso 1 1 calc R U . . .
H17B H -0.059375 -0.823311 0.493637 0.077 Uiso 1 1 calc R U . . .
C16 C -0.1390(13) -0.9023(16) 0.3328(12) 0.067(4) Uani 1 1 d . . . . .
H16A H -0.068420 -0.891487 0.316779 0.080 Uiso 1 1 calc R U . . .
H16B H -0.200627 -0.978271 0.284670 0.080 Uiso 1 1 calc R U . . .
C20 C -0.4625(13) -0.9029(13) 0.6034(11) 0.055(3) Uani 1 1 d . . . . .
H20A H -0.462150 -0.921619 0.664263 0.066 Uiso 1 1 calc R U . . .
H20B H -0.520729 -0.971477 0.543308 0.066 Uiso 1 1 calc R U . . .
C62 C 0.6311(17) -0.2962(16) 0.4387(17) 0.083(5) Uani 1 1 d . . . . .
H62A H 0.665390 -0.316402 0.489614 0.100 Uiso 1 1 calc R U . . .
C49 C 0.3777(19) -0.7018(17) 0.3175(12) 0.076(5) Uani 1 1 d . . . . .
H49A H 0.415499 -0.736615 0.283138 0.091 Uiso 1 1 calc R U . . .
C55 C 0.1435(15) -0.3604(15) 0.3730(13) 0.067(4) Uani 1 1 d . . . . .
H55A H 0.075343 -0.403051 0.314561 0.081 Uiso 1 1 calc R U . . .
C51 C 0.3299(12) -0.3447(13) 0.4748(9) 0.048(3) Uani 1 1 d . . . . .
C59 C 0.5355(19) -0.2303(14) 0.2901(11) 0.073(5) Uani 1 1 d . . . . .
H59A H 0.503444 -0.205167 0.242432 0.088 Uiso 1 1 calc R U . . .
C40 C 0.1699(15) 0.5366(19) 1.0877(12) 0.089(7) Uani 1 1 d . . . . .
H40A H 0.096356 0.469767 1.040965 0.107 Uiso 1 1 calc R U . . .
H40B H 0.167272 0.555697 1.157156 0.107 Uiso 1 1 calc R U . . .
C28 C 0.6042(10) 0.6511(11) 1.0448(9) 0.045(3) Uani 1 1 d . . . . .
C53 C 0.2663(17) -0.1987(13) 0.5376(15) 0.076(5) Uani 1 1 d . . . . .
H53A H 0.282148 -0.129546 0.588081 0.091 Uiso 1 1 calc R U . . .
C22 C -0.5126(11) -0.7764(12) 0.5171(10) 0.049(3) Uani 1 1 d . . . . .
H22A H -0.566466 -0.846359 0.456516 0.059 Uiso 1 1 calc R U . . .
H22B H -0.545999 -0.722946 0.523520 0.059 Uiso 1 1 calc R U . . .
C42 C 0.2287(12) 0.7145(13) 0.9264(12) 0.065(4) Uani 1 1 d . . . . .
H42A H 0.304530 0.774630 0.976541 0.078 Uiso 1 1 calc R U . . .
H42B H 0.171777 0.743382 0.931242 0.078 Uiso 1 1 calc R U . . .
C5 C -0.1881(14) -0.4342(12) 0.5632(12) 0.064(4) Uani 1 1 d . . . . .
H5A H -0.239016 -0.401606 0.566760 0.076 Uiso 1 1 calc R U . . .
C54 C 0.1614(18) -0.2576(16) 0.4473(14) 0.078(5) Uani 1 1 d . . . . .
H54A H 0.107483 -0.228593 0.438374 0.094 Uiso 1 1 calc R U . . .
C64 C 0.5996(19) -0.2375(16) 0.6619(15) 0.099(7) Uani 1 1 d . . . . .
H64A H 0.610583 -0.179726 0.635781 0.119 Uiso 1 1 calc R U . . .
C65 C 0.6657(19) -0.2073(18) 0.7618(17) 0.118(9) Uani 1 1 d . . . . .
H65A H 0.714739 -0.129598 0.803664 0.142 Uiso 1 1 calc R U . . .
C66 C 0.6606(17) -0.2932(18) 0.8028(13) 0.089(6) Uani 1 1 d . . . . .
H66A H 0.710980 -0.274308 0.868573 0.107 Uiso 1 1 calc R U . . .
C82 C 0.8790(10) 0.3478(11) 0.8554(8) 0.043(3) Uani 1 1 d . . . . .
H82A H 0.900105 0.290061 0.859079 0.051 Uiso 1 1 calc R U . . .
C71 C 0.4215(15) 0.145(2) 0.8197(11) 0.076(5) Uani 1 1 d . . . . .
H71A H 0.368157 0.169073 0.792095 0.091 Uiso 1 1 calc R U . . .
C80 C 0.9238(11) 0.2910(13) 1.1217(10) 0.050(3) Uani 1 1 d . . . . .
H80A H 0.923399 0.352597 1.170015 0.060 Uiso 1 1 calc R U . . .
C73 C 0.466(2) 0.0033(17) 0.8579(17) 0.107(8) Uani 1 1 d . . . . .
H73A H 0.442470 -0.072374 0.853418 0.129 Uiso 1 1 calc R U . . .
C75 C 0.8464(11) 0.2427(11) 1.0181(9) 0.042(3) Uani 1 1 d . . . . .
B2 B 0.7598(12) 0.2975(12) 0.9809(10) 0.039(3) Uani 1 1 d . . . . .
C81 C 0.8108(10) 0.3681(11) 0.9112(9) 0.043(3) Uani 1 1 d . . . . .
C84 C 0.8988(13) 0.4987(14) 0.7953(11) 0.060(4) Uani 1 1 d . . . . .
H84A H 0.931608 0.545088 0.761454 0.072 Uiso 1 1 calc R U . . .
C86 C 0.7860(12) 0.4589(12) 0.9027(11) 0.051(3) Uani 1 1 d . . . . .
H86A H 0.738099 0.476799 0.936128 0.061 Uiso 1 1 calc R U . . .
C70 C 0.5394(12) 0.2236(15) 0.8673(10) 0.055(3) Uani 1 1 d . . . . .
H70A H 0.563794 0.298166 0.868323 0.066 Uiso 1 1 calc R U . . .
C89 C 0.8400(18) 0.5653(17) 1.2330(15) 0.081(5) Uani 1 1 d . . . . .
H89A H 0.895236 0.642824 1.266625 0.097 Uiso 1 1 calc R U . . .
C87 C 0.7557(11) 0.3830(12) 1.0846(9) 0.043(3) Uani 1 1 d . . . . .
C77 C 0.9298(15) 0.1046(13) 0.9861(13) 0.060(4) Uani 1 1 d . . . . .
H77A H 0.929233 0.040925 0.939736 0.072 Uiso 1 1 calc R U . . .
C88 C 0.8396(13) 0.4998(13) 1.1415(12) 0.060(4) Uani 1 1 d . . . . .
H88A H 0.896967 0.533596 1.115772 0.072 Uiso 1 1 calc R U . . .
C91 C 0.6793(18) 0.4096(19) 1.2245(13) 0.076(5) Uani 1 1 d . . . . .
H91A H 0.623446 0.376810 1.252021 0.092 Uiso 1 1 calc R U . . .
C92 C 0.6759(14) 0.3433(14) 1.1307(10) 0.056(4) Uani 1 1 d . . . . .
H92A H 0.616328 0.267624 1.096722 0.067 Uiso 1 1 calc R U . . .
C79 C 1.0023(11) 0.2471(14) 1.1536(12) 0.056(4) Uani 1 1 d . . . . .
H79A H 1.053018 0.280861 1.222111 0.067 Uiso 1 1 calc R U . . .
C69 C 0.6216(11) 0.1950(13) 0.9131(10) 0.050(3) Uani 1 1 d . . . . .
C78 C 1.0043(12) 0.1552(14) 1.0844(14) 0.064(4) Uani 1 1 d . . . . .
H78A H 1.057218 0.128391 1.105894 0.077 Uiso 1 1 calc R U . . .
C83 C 0.9195(11) 0.4067(14) 0.7935(9) 0.053(3) Uani 1 1 d . . . . .
H83A H 0.959165 0.383618 0.752623 0.064 Uiso 1 1 calc R U . . .
C85 C 0.8298(14) 0.5222(16) 0.8470(13) 0.069(4) Uani 1 1 d . . . . .
H85A H 0.811889 0.582143 0.844769 0.082 Uiso 1 1 calc R U . . .
C74 C 0.5791(13) 0.0814(14) 0.9074(13) 0.067(4) Uani 1 1 d . . . . .
H74A H 0.631312 0.058966 0.939153 0.081 Uiso 1 1 calc R U . . .
C76 C 0.8500(14) 0.1489(13) 0.9519(12) 0.057(3) Uani 1 1 d . . . . .
H76A H 0.799532 0.113301 0.883212 0.069 Uiso 1 1 calc R U . . .
C72 C 0.3824(15) 0.034(2) 0.8127(12) 0.079(5) Uani 1 1 d . . . . .
H72A H 0.303594 -0.019521 0.779395 0.095 Uiso 1 1 calc R U . . .
C90 C 0.7592(19) 0.5177(19) 1.2758(11) 0.085(6) Uani 1 1 d . . . . .
H90A H 0.761375 0.561107 1.339510 0.102 Uiso 1 1 calc R U . . .

loop_
_atom_site_aniso_label
_atom_site_aniso_U_11
_atom_site_aniso_U_22
_atom_site_aniso_U_33
_atom_site_aniso_U_23
_atom_site_aniso_U_13
_atom_site_aniso_U_12
Br4 0.0773(10) 0.0402(8) 0.0732(9) -0.0017(7) 0.0215(8) 0.0284(8)
Br2 0.0611(9) 0.0941(14) 0.0696(10) 0.0215(9) 0.0049(7) 0.0458(10)
Mn1 0.0321(9) 0.0312(10) 0.0425(9) 0.0098(8) 0.0081(7) 0.0101(8)
Mn2 0.0350(9) 0.0287(10) 0.0401(9) 0.0040(7) 0.0099(7) 0.0090(8)
Br1 0.156(3) 0.0378(11) 0.245(4) 0.0523(17) 0.063(3) 0.0252(14)
Br3 0.0409(10) 0.1032(19) 0.340(5) 0.114(3) 0.0557(17) 0.0330(12)
O1 0.035(4) 0.029(5) 0.056(5) 0.011(4) 0.007(4) 0.005(4)
F3 0.045(4) 0.032(4) 0.085(5) 0.012(4) 0.011(4) 0.021(4)
F1 0.047(5) 0.064(6) 0.102(7) 0.030(5) 0.016(5) 0.018(5)
O3 0.037(4) 0.027(4) 0.047(4) 0.003(3) 0.003(4) 0.009(4)
O4 0.040(5) 0.035(5) 0.044(4) 0.007(4) 0.012(4) 0.006(4)
O2 0.032(4) 0.038(5) 0.044(4) 0.010(4) 0.008(4) 0.009(4)
F2 0.045(4) 0.074(6) 0.076(5) 0.024(5) 0.026(4) 0.010(4)
F4 0.088(7) 0.043(5) 0.084(6) 0.021(5) 0.037(5) 0.005(5)
C9 0.035(6) 0.037(7) 0.053(7) 0.004(5) 0.015(6) 0.007(6)
N5 0.043(5) 0.025(5) 0.030(4) 0.001(4) 0.002(4) 0.005(4)
C12 0.048(7) 0.047(8) 0.049(7) 0.014(6) 0.020(6) 0.024(6)
N3 0.045(6) 0.037(6) 0.055(6) 0.012(5) 0.012(5) 0.024(5)
C24 0.031(6) 0.029(6) 0.040(6) 0.006(5) 0.004(5) 0.014(5)
C57 0.087(12) 0.039(8) 0.073(9) 0.023(7) 0.034(9) 0.028(8)
N1 0.051(6) 0.037(6) 0.035(5) 0.008(4) 0.007(4) 0.021(5)
C13 0.034(6) 0.030(6) 0.039(6) 0.001(5) 0.013(5) 0.011(5)
C2 0.053(8) 0.045(8) 0.038(6) 0.011(6) 0.007(6) 0.018(7)
N6 0.056(6) 0.039(6) 0.039(5) 0.018(4) 0.012(5) 0.025(5)
C35 0.041(6) 0.022(5) 0.042(6) 0.005(4) 0.012(5) 0.013(5)
N7 0.045(6) 0.068(9) 0.051(6) 0.015(6) 0.024(5) 0.017(6)
C1 0.057(8) 0.033(7) 0.048(7) 0.017(6) 0.013(6) 0.019(6)
C10 0.030(6) 0.056(9) 0.061(8) -0.003(7) 0.006(6) 0.018(6)
N8 0.037(6) 0.054(8) 0.057(6) 0.005(6) 0.009(5) 0.010(6)
N2 0.041(6) 0.047(7) 0.053(6) 0.021(5) 0.020(5) 0.022(5)
C27 0.046(7) 0.051(8) 0.063(8) 0.024(7) 0.010(6) 0.030(7)
C33 0.041(7) 0.035(7) 0.056(7) -0.002(6) 0.000(6) 0.020(6)
C34 0.054(8) 0.039(7) 0.040(6) 0.002(5) 0.012(6) 0.019(6)
C31 0.045(7) 0.028(6) 0.049(6) 0.009(5) 0.013(5) 0.009(5)
C8 0.030(6) 0.025(6) 0.045(6) 0.001(5) 0.002(5) 0.011(5)
C11 0.049(7) 0.044(8) 0.055(7) 0.008(6) 0.017(6) 0.031(7)
C29 0.039(6) 0.045(7) 0.045(6) 0.020(6) 0.014(5) 0.019(6)
C25 0.035(6) 0.033(7) 0.062(7) 0.017(6) 0.012(6) 0.011(5)
C30 0.027(5) 0.031(6) 0.043(6) 0.004(5) -0.003(5) 0.012(5)
C58 0.073(9) 0.043(8) 0.042(6) 0.014(6) 0.019(7) 0.028(7)
C19 0.071(10) 0.048(9) 0.061(8) 0.030(7) 0.010(7) 0.024(8)
C3 0.048(8) 0.032(8) 0.080(10) 0.026(7) -0.003(7) -0.003(6)
C26 0.034(7) 0.052(9) 0.091(10) 0.031(8) 0.023(7) 0.018(7)
N4 0.043(6) 0.039(6) 0.063(6) 0.024(5) 0.014(5) 0.016(5)
C48 0.086(12) 0.042(8) 0.046(7) 0.010(6) -0.006(8) 0.027(9)
C15 0.027(6) 0.060(10) 0.054(7) 0.011(7) 0.006(5) -0.002(6)
C56 0.074(10) 0.067(10) 0.055(8) 0.020(7) 0.009(7) 0.043(9)
C23 0.035(6) 0.044(7) 0.045(6) 0.016(5) 0.016(5) 0.017(6)
C6 0.059(8) 0.035(7) 0.046(6) 0.016(5) 0.014(6) 0.019(6)
C45 0.047(7) 0.052(8) 0.037(6) 0.024(5) 0.011(5) 0.030(6)
C38 0.091(12) 0.046(9) 0.047(7) 0.025(7) 0.016(8) 0.008(8)
C67 0.091(12) 0.104(14) 0.045(7) 0.034(9) 0.023(8) 0.074(12)
C63 0.071(9) 0.041(8) 0.045(7) 0.013(6) 0.008(6) 0.023(7)
C37 0.059(8) 0.034(7) 0.052(7) 0.013(6) 0.004(6) 0.011(6)
C50 0.081(10) 0.047(8) 0.063(8) 0.031(7) 0.036(8) 0.046(8)
B1 0.065(10) 0.054(10) 0.044(7) 0.023(7) 0.012(7) 0.031(9)
C46 0.059(8) 0.052(9) 0.044(7) 0.015(6) 0.012(6) 0.025(7)
C44 0.061(8) 0.030(7) 0.047(7) 0.009(5) 0.008(6) 0.018(6)
C60 0.121(17) 0.047(10) 0.074(11) 0.017(9) 0.054(12) 0.023(11)
C36 0.039(6) 0.025(6) 0.056(7) 0.008(5) 0.014(5) 0.016(5)
C14 0.048(7) 0.041(7) 0.037(6) 0.012(5) 0.011(5) 0.020(6)
C47 0.056(9) 0.045(9) 0.072(9) 0.022(8) -0.005(8) 0.009(7)
C32 0.050(8) 0.036(7) 0.066(8) 0.021(7) 0.013(7) 0.011(6)
C68 0.057(8) 0.063(9) 0.034(6) 0.012(6) 0.012(5) 0.043(7)
C43 0.049(8) 0.040(8) 0.063(8) 0.015(6) -0.002(6) 0.017(6)
C41 0.050(8) 0.069(11) 0.071(9) 0.002(8) 0.022(7) 0.033(8)
C18 0.054(8) 0.045(9) 0.073(9) 0.018(7) -0.002(7) 0.024(7)
C61 0.093(14) 0.062(12) 0.132(17) 0.040(12) 0.071(13) 0.038(11)
C39 0.049(8) 0.054(9) 0.044(7) 0.009(6) 0.021(6) -0.003(7)
C7 0.046(7) 0.047(8) 0.050(7) 0.017(6) 0.015(6) 0.028(6)
C4 0.111(15) 0.027(8) 0.071(10) 0.017(7) 0.016(10) 0.011(9)
C52 0.076(10) 0.053(9) 0.060(8) 0.018(7) 0.034(8) 0.023(8)
C21 0.056(8) 0.070(10) 0.051(7) 0.018(7) 0.025(7) 0.028(8)
C17 0.040(7) 0.056(9) 0.078(10) 0.005(8) 0.007(7) 0.024(7)
C16 0.049(8) 0.089(13) 0.078(10) 0.032(9) 0.034(8) 0.041(9)
C20 0.056(8) 0.057(9) 0.057(8) 0.029(7) 0.020(7) 0.026(7)
C62 0.081(12) 0.069(12) 0.139(17) 0.060(12) 0.057(12) 0.050(11)
C49 0.121(16) 0.078(13) 0.052(8) 0.025(8) 0.035(9) 0.066(13)
C55 0.069(10) 0.069(11) 0.076(10) 0.027(8) 0.023(8) 0.047(9)
C51 0.054(8) 0.061(9) 0.040(6) 0.029(6) 0.015(6) 0.032(7)
C59 0.120(16) 0.052(10) 0.047(8) 0.019(7) 0.026(9) 0.041(10)
C40 0.056(10) 0.108(17) 0.046(8) 0.005(9) 0.019(7) -0.002(10)
C28 0.038(6) 0.047(8) 0.039(6) 0.018(6) 0.002(5) 0.013(6)
C53 0.093(13) 0.032(8) 0.101(12) 0.013(8) 0.040(11) 0.032(9)
C22 0.040(7) 0.050(8) 0.053(7) 0.016(6) 0.013(6) 0.020(6)
C42 0.042(7) 0.041(8) 0.086(10) -0.001(7) -0.002(7) 0.024(7)
C5 0.072(10) 0.039(8) 0.074(9) 0.021(7) 0.011(8) 0.028(8)
C54 0.100(14) 0.069(12) 0.094(12) 0.039(10) 0.050(11) 0.052(11)
C64 0.105(15) 0.039(10) 0.087(12) 0.011(9) -0.022(11) 0.007(10)
C65 0.098(15) 0.050(11) 0.115(16) -0.003(11) -0.056(13) 0.018(11)
C66 0.092(13) 0.089(14) 0.060(9) -0.005(9) -0.014(9) 0.062(12)
C82 0.035(6) 0.050(8) 0.036(6) 0.008(5) 0.010(5) 0.020(6)
C71 0.055(9) 0.115(17) 0.043(7) 0.017(9) 0.005(7) 0.040(11)
C80 0.043(7) 0.067(10) 0.052(7) 0.037(7) 0.018(6) 0.028(7)
C73 0.124(19) 0.044(11) 0.106(15) 0.025(11) 0.024(14) 0.003(12)
C75 0.043(7) 0.048(8) 0.048(6) 0.028(6) 0.021(5) 0.026(6)
B2 0.041(7) 0.037(7) 0.044(7) 0.017(6) 0.015(6) 0.022(6)
C81 0.039(6) 0.034(7) 0.043(6) 0.007(5) 0.003(5) 0.016(5)
C84 0.051(8) 0.062(10) 0.057(8) 0.029(7) 0.011(7) 0.015(7)
C86 0.053(8) 0.048(8) 0.071(8) 0.029(7) 0.030(7) 0.036(7)
C70 0.046(7) 0.075(11) 0.044(7) 0.020(7) 0.012(6) 0.031(8)
C89 0.087(13) 0.072(13) 0.093(12) 0.027(10) 0.035(11) 0.048(11)
C87 0.047(7) 0.048(8) 0.039(6) 0.015(5) 0.015(5) 0.027(6)
C77 0.075(10) 0.039(7) 0.087(10) 0.030(7) 0.040(9) 0.037(7)
C88 0.058(9) 0.053(9) 0.068(8) 0.017(7) 0.022(7) 0.031(8)
C91 0.094(13) 0.095(15) 0.066(10) 0.036(10) 0.050(10) 0.055(12)
C92 0.074(10) 0.070(10) 0.048(7) 0.029(7) 0.028(7) 0.051(9)
C79 0.039(7) 0.075(11) 0.069(9) 0.044(8) 0.019(6) 0.029(7)
C69 0.039(7) 0.054(9) 0.042(7) 0.017(6) 0.010(5) 0.012(6)
C78 0.036(7) 0.059(10) 0.113(13) 0.047(10) 0.027(8) 0.025(7)
C83 0.041(7) 0.073(10) 0.036(6) 0.021(6) 0.015(5) 0.016(7)
C85 0.069(10) 0.086(13) 0.082(10) 0.048(10) 0.030(9) 0.054(10)
C74 0.045(8) 0.053(10) 0.089(11) 0.030(8) 0.008(8) 0.014(7)
C76 0.066(9) 0.052(9) 0.063(8) 0.025(7) 0.030(7) 0.032(8)
C72 0.051(9) 0.089(15) 0.058(9) 0.010(9) 0.000(7) 0.016(10)
C90 0.110(15) 0.109(16) 0.036(7) 0.003(9) 0.005(9) 0.078(14)

loop_
_atom_type_symbol
_atom_type_description
_atom_type_scat_dispersion_real
_atom_type_scat_dispersion_imag
_atom_type_scat_source
C C 0.0033 0.0016 'International Tables Vol C Tables 4.2.6.8 and 6.1.1.4'
H H 0.0000 0.0000 'International Tables Vol C Tables 4.2.6.8 and 6.1.1.4'
B B 0.0013 0.0007 'International Tables Vol C Tables 4.2.6.8 and 6.1.1.4'
N N 0.0061 0.0033 'International Tables Vol C Tables 4.2.6.8 and 6.1.1.4'
O O 0.0106 0.0060 'International Tables Vol C Tables 4.2.6.8 and 6.1.1.4'
F F 0.0171 0.0103 'International Tables Vol C Tables 4.2.6.8 and 6.1.1.4'
Mn Mn 0.3368 0.7283 'International Tables Vol C Tables 4.2.6.8 and 6.1.1.4'
Br Br -0.2901 2.4595 'International Tables Vol C Tables 4.2.6.8 and 6.1.1.4'

loop_
_geom_angle_atom_site_label_1
_geom_angle_atom_site_label_2
_geom_angle_atom_site_label_3
_geom_angle
_geom_angle_site_symmetry_1
_geom_angle_site_symmetry_3
_geom_angle_publ_flag
O1 Mn1 O2 177.1(4) . . ?
O1 Mn1 N2 90.0(4) . . ?
O2 Mn1 N2 87.1(4) . . ?
O1 Mn1 N1 88.2(4) . . ?
O2 Mn1 N1 93.2(4) . . ?
N2 Mn1 N1 112.9(4) . . ?
O1 Mn1 N3 84.8(4) . . ?
O2 Mn1 N3 94.7(4) . . ?
N2 Mn1 N3 86.4(4) . . ?
N1 Mn1 N3 159.5(4) . . ?
O1 Mn1 N4 95.1(4) . . ?
O2 Mn1 N4 87.7(4) . . ?
N2 Mn1 N4 163.9(4) . . ?
N1 Mn1 N4 82.6(4) . . ?
N3 Mn1 N4 78.9(4) . . ?
O4 Mn2 O3 177.4(4) . . ?
O4 Mn2 N6 93.9(4) . . ?
O3 Mn2 N6 87.7(4) . . ?
O4 Mn2 N5 86.6(4) . . ?
O3 Mn2 N5 90.9(4) . . ?
N6 Mn2 N5 110.9(4) . . ?
O4 Mn2 N7 86.5(4) . . ?
O3 Mn2 N7 95.8(4) . . ?
N6 Mn2 N7 82.7(4) . . ?
N5 Mn2 N7 165.1(4) . . ?
O4 Mn2 N8 93.4(4) . . ?
O3 Mn2 N8 85.7(4) . . ?
N6 Mn2 N8 162.1(4) . . ?
N5 Mn2 N8 85.9(4) . . ?
N7 Mn2 N8 81.4(5) . . ?
C1 O1 Mn1 125.7(8) . . ?
C23 O3 Mn2 128.6(8) . . ?
C30 O4 Mn2 125.0(8) . . ?
C8 O2 Mn1 122.4(7) . . ?
C10 C9 F2 120.0(12) . . ?
C10 C9 C8 123.3(13) . . ?
F2 C9 C8 116.6(11) . . ?
C36 N5 C44 118.9(10) . . ?
C36 N5 Mn2 122.8(9) . . ?
C44 N5 Mn2 118.0(7) . . ?
C11 C12 C13 119.8(12) . . ?
C18 N3 C17 110.8(10) . . ?
C18 N3 Mn1 107.8(8) . . ?
C17 N3 Mn1 117.7(8) . . ?
F3 C24 C25 118.0(11) . . ?
F3 C24 C23 117.6(10) . . ?
C25 C24 C23 124.4(11) . . ?
C62 C57 C58 115.8(15) . . ?
C62 C57 B1 123.2(14) . . ?
C58 C57 B1 120.9(14) . . ?
C7 N1 C22 116.8(11) . . ?
C7 N1 Mn1 124.7(9) . . ?
C22 N1 Mn1 117.5(8) . . ?
C8 C13 C12 121.1(10) . . ?
C8 C13 C14 121.1(10) . . ?
C12 C13 C14 117.8(10) . . ?
C3 C2 F1 120.2(13) . . ?
C3 C2 C1 126.3(14) . . ?
F1 C2 C1 113.5(12) . . ?
C29 N6 C37 115.1(10) . . ?
C29 N6 Mn2 125.1(8) . . ?
C37 N6 Mn2 117.3(9) . . ?
C30 C35 C34 120.2(11) . . ?
C30 C35 C36 121.6(10) . . ?
C34 C35 C36 117.8(11) . . ?
C39 N7 C40 112.2(12) . . ?
C39 N7 Mn2 118.9(9) . . ?
C40 N7 Mn2 106.5(9) . . ?
O1 C1 C2 121.2(12) . . ?
O1 C1 C6 123.0(12) . . ?
C2 C1 C6 115.5(12) . . ?
C9 C10 C11 120.0(12) . . ?
C42 N8 C41 113.0(13) . . ?
C42 N8 Mn2 115.8(9) . . ?
C41 N8 Mn2 107.1(9) . . ?
C14 N2 C15 117.3(11) . . ?
C14 N2 Mn1 123.2(9) . . ?
C15 N2 Mn1 119.1(8) . . ?
C26 C27 C28 119.4(12) . . ?
C34 C33 C32 121.2(12) . . ?
C34 C33 Br4 120.5(11) . . ?
C32 C33 Br4 118.3(10) . . ?
C33 C34 C35 120.0(12) . . ?
F4 C31 C32 118.6(11) . . ?
F4 C31 C30 116.8(11) . . ?
C32 C31 C30 124.4(12) . . ?
O2 C8 C13 126.0(10) . . ?
O2 C8 C9 118.7(11) . . ?
C13 C8 C9 115.2(10) . . ?
C12 C11 C10 120.4(12) . . ?
C12 C11 Br2 120.5(11) . . ?
C10 C11 Br2 119.1(10) . . ?
N6 C29 C28 122.3(11) . . ?
C26 C25 C24 116.1(12) . . ?
O4 C30 C31 120.5(11) . . ?
O4 C30 C35 123.4(10) . . ?
C31 C30 C35 116.2(10) . . ?
C59 C58 C57 122.5(15) . . ?
N4 C19 C18 107.5(11) . . ?
C2 C3 C4 118.6(15) . . ?
C25 C26 C27 122.6(12) . . ?
C25 C26 Br3 118.2(11) . . ?
C27 C26 Br3 119.1(10) . . ?
C20 N4 C19 109.7(10) . . ?
C20 N4 Mn1 117.5(8) . . ?
C19 N4 Mn1 108.5(8) . . ?
C47 C48 C49 121.1(15) . . ?
N2 C15 C16 110.6(11) . . ?
C51 C56 C55 125.2(15) . . ?
O3 C23 C28 122.9(11) . . ?
O3 C23 C24 119.3(11) . . ?
C28 C23 C24 117.5(11) . . ?
C5 C6 C1 119.0(13) . . ?
C5 C6 C7 117.8(13) . . ?
C1 C6 C7 123.1(12) . . ?
C46 C45 C50 113.7(13) . . ?
C46 C45 B1 123.0(12) . . ?
C50 C45 B1 122.6(12) . . ?
C37 C38 C39 117.2(12) . . ?
C66 C67 C68 121.1(16) . . ?
C64 C63 C68 115.1(13) . . ?
C64 C63 B1 123.1(13) . . ?
C68 C63 B1 121.8(13) . . ?
C38 C37 N6 110.8(12) . . ?
C49 C50 C45 121.5(15) . . ?
C63 B1 C51 112.6(12) . . ?
C63 B1 C45 109.7(11) . . ?
C51 B1 C45 107.7(12) . . ?
C63 B1 C57 109.7(13) . . ?
C51 B1 C57 108.2(11) . . ?
C45 B1 C57 108.8(12) . . ?
C45 C46 C47 124.6(14) . . ?
N5 C44 C43 110.5(12) . . ?
C61 C60 C59 117.6(16) . . ?
N5 C36 C35 123.8(12) . . ?
N2 C14 C13 123.5(11) . . ?
C48 C47 C46 118.6(16) . . ?
C31 C32 C33 117.8(12) . . ?
C63 C68 C67 122.2(15) . . ?
C44 C43 C42 116.0(11) . . ?
C40 C41 N8 111.3(13) . . ?
N3 C18 C19 110.1(11) . . ?
C60 C61 C62 121(2) . . ?
N7 C39 C38 112.9(11) . . ?
N1 C7 C6 123.6(12) . . ?
C3 C4 C5 120.3(14) . . ?
C3 C4 Br1 120.6(14) . . ?
C5 C4 Br1 119.1(15) . . ?
C53 C52 C51 124.9(16) . . ?
C22 C21 C20 113.6(11) . . ?
N3 C17 C16 111.6(11) . . ?
C15 C16 C17 115.4(13) . . ?
N4 C20 C21 113.2(12) . . ?
C57 C62 C61 122.9(18) . . ?
C48 C49 C50 120.2(15) . . ?
C56 C55 C54 119.1(16) . . ?
C56 C51 C52 113.4(13) . . ?
C56 C51 B1 121.9(12) . . ?
C52 C51 B1 123.9(13) . . ?
C58 C59 C60 119.5(15) . . ?
C41 C40 N7 110.2(13) . . ?
C23 C28 C27 119.7(12) . . ?
C23 C28 C29 124.4(11) . . ?
C27 C28 C29 115.7(11) . . ?
C52 C53 C54 119.7(15) . . ?
N1 C22 C21 111.4(10) . . ?
N8 C42 C43 113.7(12) . . ?
C6 C5 C4 120.4(14) . . ?
C55 C54 C53 117.4(15) . . ?
C65 C64 C63 123.4(17) . . ?
C64 C65 C66 120.7(18) . . ?
C67 C66 C65 117.1(15) . . ?
C81 C82 C83 125.7(12) . . ?
C72 C71 C70 120.9(16) . . ?
C75 C80 C79 121.2(14) . . ?
C74 C73 C72 121.0(19) . . ?
C76 C75 C80 115.7(11) . . ?
C76 C75 B2 123.4(11) . . ?
C80 C75 B2 120.9(11) . . ?
C81 B2 C75 108.7(9) . . ?
C81 B2 C87 111.5(10) . . ?
C75 B2 C87 108.5(9) . . ?
C81 B2 C69 110.3(9) . . ?
C75 B2 C69 111.8(10) . . ?
C87 B2 C69 106.1(10) . . ?
C82 C81 C86 112.8(11) . . ?
C82 C81 B2 126.1(11) . . ?
C86 C81 B2 121.1(11) . . ?
C85 C84 C83 119.4(13) . . ?
C85 C86 C81 122.7(12) . . ?
C69 C70 C71 122.2(17) . . ?
C88 C89 C90 120.7(18) . . ?
C92 C87 C88 113.1(12) . . ?
C92 C87 B2 122.4(12) . . ?
C88 C87 B2 124.1(12) . . ?
C78 C77 C76 120.0(14) . . ?
C89 C88 C87 122.6(15) . . ?
C90 C91 C92 121.6(17) . . ?
C87 C92 C91 123.7(16) . . ?
C78 C79 C80 120.9(13) . . ?
C70 C69 C74 115.8(13) . . ?
C70 C69 B2 119.7(13) . . ?
C74 C69 B2 124.2(12) . . ?
C77 C78 C79 119.9(13) . . ?
C84 C83 C82 117.7(12) . . ?
C84 C85 C86 121.2(14) . . ?
C73 C74 C69 122.7(16) . . ?
C75 C76 C77 122.3(14) . . ?
C71 C72 C73 117.3(17) . . ?
C91 C90 C89 118.3(15) . . ?

loop_
_geom_bond_atom_site_label_1
_geom_bond_atom_site_label_2
_geom_bond_distance
_geom_bond_site_symmetry_2
_geom_bond_publ_flag
Br4 C33 1.875(13) . ?
Br2 C11 1.905(13) . ?
Mn1 O1 1.874(8) . ?
Mn1 O2 1.879(8) . ?
Mn1 N2 2.109(10) . ?
Mn1 N1 2.128(10) . ?
Mn1 N3 2.206(9) . ?
Mn1 N4 2.217(11) . ?
Mn2 O4 1.862(9) . ?
Mn2 O3 1.866(8) . ?
Mn2 N6 2.115(10) . ?
Mn2 N5 2.115(9) . ?
Mn2 N7 2.195(11) . ?
Mn2 N8 2.195(12) . ?
Br1 C4 1.885(15) . ?
Br3 C26 1.886(13) . ?
O1 C1 1.317(14) . ?
F3 C24 1.349(12) . ?
F1 C2 1.404(16) . ?
O3 C23 1.313(14) . ?
O4 C30 1.331(14) . ?
O2 C8 1.318(13) . ?
F2 C9 1.365(15) . ?
F4 C31 1.351(15) . ?
C9 C10 1.334(19) . ?
C9 C8 1.420(16) . ?
N5 C36 1.283(15) . ?
N5 C44 1.475(16) . ?
C12 C11 1.341(19) . ?
C12 C13 1.424(17) . ?
N3 C18 1.450(18) . ?
N3 C17 1.489(18) . ?
C24 C25 1.385(16) . ?
C24 C23 1.390(17) . ?
C57 C62 1.34(2) . ?
C57 C58 1.44(2) . ?
C57 B1 1.69(2) . ?
N1 C7 1.263(16) . ?
N1 C22 1.470(16) . ?
C13 C8 1.386(17) . ?
C13 C14 1.459(17) . ?
C2 C3 1.311(19) . ?
C2 C1 1.400(19) . ?
N6 C29 1.291(16) . ?
N6 C37 1.495(16) . ?
C35 C30 1.409(17) . ?
C35 C34 1.425(16) . ?
C35 C36 1.444(16) . ?
N7 C39 1.46(2) . ?
N7 C40 1.54(2) . ?
C1 C6 1.437(19) . ?
C10 C11 1.38(2) . ?
N8 C42 1.47(2) . ?
N8 C41 1.479(19) . ?
N2 C14 1.266(15) . ?
N2 C15 1.486(16) . ?
C27 C26 1.378(19) . ?
C27 C28 1.413(18) . ?
C33 C34 1.364(19) . ?
C33 C32 1.39(2) . ?
C31 C32 1.384(19) . ?
C31 C30 1.387(17) . ?
C29 C28 1.446(18) . ?
C25 C26 1.371(18) . ?
C58 C59 1.35(2) . ?
C19 N4 1.480(17) . ?
C19 C18 1.51(2) . ?
C3 C4 1.36(3) . ?
N4 C20 1.468(18) . ?
C48 C47 1.33(2) . ?
C48 C49 1.36(2) . ?
C15 C16 1.51(2) . ?
C56 C51 1.390(19) . ?
C56 C55 1.38(2) . ?
C23 C28 1.384(18) . ?
C6 C5 1.372(18) . ?
C6 C7 1.445(19) . ?
C45 C46 1.372(19) . ?
C45 C50 1.422(18) . ?
C45 B1 1.65(2) . ?
C38 C37 1.46(2) . ?
C38 C39 1.50(2) . ?
C67 C66 1.34(3) . ?
C67 C68 1.418(18) . ?
C63 C64 1.38(2) . ?
C63 C68 1.388(19) . ?
C63 B1 1.63(2) . ?
C50 C49 1.39(2) . ?
B1 C51 1.65(2) . ?
C46 C47 1.40(2) . ?
C44 C43 1.48(2) . ?
C60 C61 1.37(3) . ?
C60 C59 1.42(3) . ?
C43 C42 1.52(2) . ?
C41 C40 1.47(3) . ?
C61 C62 1.39(2) . ?
C4 C5 1.43(2) . ?
C52 C53 1.35(2) . ?
C52 C51 1.41(2) . ?
C21 C22 1.506(18) . ?
C21 C20 1.54(2) . ?
C17 C16 1.55(2) . ?
C55 C54 1.40(2) . ?
C53 C54 1.44(3) . ?
C64 C65 1.36(3) . ?
C65 C66 1.42(3) . ?
C82 C81 1.374(17) . ?
C82 C83 1.403(18) . ?
C71 C72 1.36(3) . ?
C71 C70 1.38(2) . ?
C80 C75 1.412(17) . ?
C80 C79 1.422(17) . ?
C73 C74 1.34(3) . ?
C73 C72 1.40(3) . ?
C75 C76 1.387(19) . ?
C75 B2 1.643(16) . ?
B2 C81 1.637(18) . ?
B2 C87 1.643(18) . ?
B2 C69 1.672(19) . ?
C81 C86 1.407(17) . ?
C84 C85 1.36(2) . ?
C84 C83 1.36(2) . ?
C86 C85 1.38(2) . ?
C70 C69 1.374(19) . ?
C89 C88 1.37(2) . ?
C89 C90 1.38(3) . ?
C87 C92 1.375(19) . ?
C87 C88 1.41(2) . ?
C77 C78 1.34(2) . ?
C77 C76 1.45(2) . ?
C91 C90 1.31(3) . ?
C91 C92 1.38(2) . ?
C79 C78 1.38(2) . ?
C69 C74 1.39(2) . ?
